data_7005688
loop_
_publ_author_name
'Welch, Gregory C.'
'Cabrera, Lourdes'
'Chase, Preston A.'
'Hollink, Emily'
'Masuda, Jason D.'
'Wei, Pingrong'
'Stephan, Douglas W.'

_publ_section_title
;
 Tuning Lewis acidity using the reactivity of "frustrated Lewis pairs":
 facile formation of phosphine-boranes and cationic
 phosphonium-boranes.
;
_journal_issue 31
_journal_name_full 'Dalton transactions (Cambridge, England : 2003)'
_journal_page_first 3407
_journal_page_last 3414
_journal_paper_doi 10.1039/b704417h
_journal_year 2007
_chemical_formula_sum 'C26 H20 B F14 P'
_chemical_formula_weight 640.20
_space_group_IT_number 2
_symmetry_cell_setting triclinic
_symmetry_space_group_name_Hall '-P 1'
_symmetry_space_group_name_H-M 'P -1'
_atom_sites_solution_hydrogens geom
_atom_sites_solution_primary direct
_atom_sites_solution_secondary difmap
_audit_creation_method SHELXL-97
_cell_angle_alpha 67.652(2)
_cell_angle_beta 76.712(3)
_cell_angle_gamma 88.612(2)
_cell_formula_units_Z 4
_cell_length_a 9.6218(12)
_cell_length_b 17.225(2)
_cell_length_c 18.468(2)
_cell_measurement_temperature 273(2)
_cell_measurement_theta_max 25.0
_cell_measurement_theta_min 2.0
_cell_volume 2748.3(6)
_computing_structure_refinement 'SHELXL-97 (Sheldrick, 1997)'
_computing_structure_solution 'SHELXS-97 (Sheldrick, 1990)'
_diffrn_ambient_temperature 273(2)
_diffrn_measured_fraction_theta_full 0.989
_diffrn_measured_fraction_theta_max 0.989
_diffrn_radiation_source 'fine-focus sealed tube'
_diffrn_radiation_type MoK\a
_diffrn_radiation_wavelength 0.71073
_diffrn_reflns_av_R_equivalents 0.0278
_diffrn_reflns_av_sigmaI/netI 0.0419
_diffrn_reflns_limit_h_max 10
_diffrn_reflns_limit_h_min -10
_diffrn_reflns_limit_k_max 19
_diffrn_reflns_limit_k_min -19
_diffrn_reflns_limit_l_max 20
_diffrn_reflns_limit_l_min -17
_diffrn_reflns_number 13680
_diffrn_reflns_theta_full 23.33
_diffrn_reflns_theta_max 23.33
_diffrn_reflns_theta_min 2.09
_exptl_absorpt_coefficient_mu 0.211
_exptl_absorpt_correction_type none
_exptl_crystal_density_diffrn 1.547
_exptl_crystal_density_method 'not measured'
_exptl_crystal_F_000 1288
_exptl_crystal_size_max 0.26
_exptl_crystal_size_mid 0.23
_exptl_crystal_size_min 0.22
_refine_diff_density_max 0.960
_refine_diff_density_min -0.329
_refine_diff_density_rms 0.054
_refine_ls_extinction_method none
_refine_ls_goodness_of_fit_ref 1.044
_refine_ls_hydrogen_treatment mixed
_refine_ls_matrix_type full
_refine_ls_number_parameters 785
_refine_ls_number_reflns 7884
_refine_ls_number_restraints 0
_refine_ls_restrained_S_all 1.044
_refine_ls_R_factor_all 0.0793
_refine_ls_R_factor_gt 0.0548
_refine_ls_shift/su_max 0.000
_refine_ls_shift/su_mean 0.000
_refine_ls_structure_factor_coef Fsqd
_refine_ls_weighting_details 'calc w=1/[\s^2^(Fo^2^)+(0.1026P)^2^+0.0000P] where P=(Fo^2^+2Fc^2^)/3'
_refine_ls_weighting_scheme calc
_refine_ls_wR_factor_gt 0.1537
_refine_ls_wR_factor_ref 0.1684
_reflns_number_gt 5320
_reflns_number_total 7884
_reflns_threshold_expression >2sigma(I)
_cod_data_source_file b704417h.txt
_cod_data_source_block t-Bu2PHC6F4BH(C6F5)2
_cod_original_cell_volume 2748.4(6)
_cod_original_sg_symbol_H-M P-1
_cod_database_code 7005688

loop_
_symmetry_equiv_pos_as_xyz
'x, y, z'
'-x, -y, -z'

loop_
_atom_site_label
_atom_site_type_symbol
_atom_site_fract_x
_atom_site_fract_y
_atom_site_fract_z
_atom_site_U_iso_or_equiv
_atom_site_adp_type
_atom_site_occupancy
_atom_site_symmetry_multiplicity
_atom_site_calc_flag
_atom_site_refinement_flags
_atom_site_disorder_assembly
_atom_site_disorder_group
P1 P 0.19061(9) 0.42814(6) 0.23242(6) 0.0458(3) Uani 1 1 d . . .
P2 P -0.90300(10) -0.07490(6) 0.23558(6) 0.0510(3) Uani 1 1 d . . .
H1A H -0.982(3) -0.012(2) 0.220(2) 0.062(10) Uiso 1 1 d . . .
F1 F -0.1090(2) 0.34295(13) 0.28217(17) 0.0778(7) Uani 1 1 d . . .
F2 F -0.3541(2) 0.41183(13) 0.28716(16) 0.0751(7) Uani 1 1 d . . .
F3 F -0.1115(2) 0.68079(12) 0.17355(15) 0.0696(6) Uani 1 1 d . . .
F4 F 0.1341(2) 0.61111(12) 0.17192(14) 0.0669(6) Uani 1 1 d . . .
F5 F -0.2535(3) 0.6167(2) 0.35120(17) 0.1005(9) Uani 1 1 d . . .
F6 F -0.3784(5) 0.6266(3) 0.4899(2) 0.1562(15) Uani 1 1 d . . .
F7 F -0.6669(5) 0.6124(3) 0.5421(2) 0.1661(17) Uani 1 1 d . . .
F8 F -0.8314(3) 0.5880(2) 0.4478(2) 0.1353(13) Uani 1 1 d . . .
F9 F -0.7073(2) 0.58196(18) 0.30646(18) 0.0939(8) Uani 1 1 d . . .
F10 F -0.4727(3) 0.60301(17) 0.08475(17) 0.1021(9) Uani 1 1 d . . .
F11 F -0.5120(4) 0.7427(2) -0.03317(18) 0.1273(12) Uani 1 1 d . . .
F12 F -0.4672(3) 0.89541(17) -0.02840(16) 0.1038(9) Uani 1 1 d . . .
F13 F -0.3854(3) 0.90523(14) 0.09869(15) 0.0851(7) Uani 1 1 d . . .
F14 F -0.3512(2) 0.76618(13) 0.21978(13) 0.0645(6) Uani 1 1 d . . .
F15 F -0.8285(2) 0.10607(13) 0.20265(17) 0.0799(7) Uani 1 1 d . . .
F16 F -0.5948(2) 0.17168(13) 0.21587(16) 0.0753(7) Uani 1 1 d . . .
F17 F -0.3946(2) -0.09092(13) 0.27409(16) 0.0754(7) Uani 1 1 d . . .
F18 F -0.6232(2) -0.15492(13) 0.25791(17) 0.0757(7) Uani 1 1 d . . .
F19 F -0.6312(3) 0.0710(2) 0.38652(17) 0.0991(9) Uani 1 1 d . . .
F20 F -0.6595(4) 0.1086(2) 0.51315(19) 0.1240(11) Uani 1 1 d . . .
F21 F -0.4322(5) 0.1569(3) 0.5516(2) 0.1633(17) Uani 1 1 d . . .
F22 F -0.1684(4) 0.1684(3) 0.4552(2) 0.181(2) Uani 1 1 d . . .
F23 F -0.1331(3) 0.1331(2) 0.32440(17) 0.1163(11) Uani 1 1 d . . .
F24 F -0.1543(4) 0.07601(17) 0.12101(19) 0.1218(12) Uani 1 1 d . . .
F25 F 0.0038(4) 0.2032(2) -0.00189(19) 0.1465(15) Uani 1 1 d . . .
F26 F -0.0230(3) 0.36325(18) -0.00937(15) 0.0999(9) Uani 1 1 d . . .
F27 F -0.2088(3) 0.39234(14) 0.11059(15) 0.0849(7) Uani 1 1 d . . .
F28 F -0.3618(2) 0.26678(13) 0.23517(14) 0.0671(6) Uani 1 1 d . . .
C1 C 0.2595(4) 0.4036(2) 0.1425(2) 0.0542(9) Uani 1 1 d . . .
C2 C 0.2514(5) 0.4839(3) 0.0699(3) 0.0837(13) Uani 1 1 d . . .
H2C H 0.2902 0.4752 0.0210 0.126 Uiso 1 1 calc R . .
H2D H 0.3056 0.5296 0.0706 0.126 Uiso 1 1 calc R . .
H2E H 0.1533 0.4972 0.0726 0.126 Uiso 1 1 calc R . .
C3 C 0.1713(5) 0.3309(3) 0.1423(3) 0.0840(14) Uani 1 1 d . . .
H3A H 0.2072 0.3229 0.0929 0.126 Uiso 1 1 calc R . .
H3B H 0.0729 0.3440 0.1469 0.126 Uiso 1 1 calc R . .
H3C H 0.1785 0.2804 0.1870 0.126 Uiso 1 1 calc R . .
C4 C 0.4153(4) 0.3833(3) 0.1395(3) 0.0702(11) Uani 1 1 d . . .
H4A H 0.4578 0.3786 0.0891 0.105 Uiso 1 1 calc R . .
H4B H 0.4196 0.3311 0.1831 0.105 Uiso 1 1 calc R . .
H4C H 0.4665 0.4275 0.1444 0.105 Uiso 1 1 calc R . .
C5 C 0.1926(4) 0.3496(2) 0.3334(2) 0.0560(9) Uani 1 1 d . . .
C6 C 0.3462(4) 0.3540(3) 0.3435(3) 0.0709(11) Uani 1 1 d . . .
H6A H 0.3517 0.3144 0.3958 0.106 Uiso 1 1 calc R . .
H6B H 0.3714 0.4098 0.3383 0.106 Uiso 1 1 calc R . .
H6C H 0.4112 0.3406 0.3027 0.106 Uiso 1 1 calc R . .
C7 C 0.1521(5) 0.2586(3) 0.3458(3) 0.0833(13) Uani 1 1 d . . .
H7A H 0.1601 0.2210 0.3983 0.125 Uiso 1 1 calc R . .
H7B H 0.2155 0.2437 0.3055 0.125 Uiso 1 1 calc R . .
H7C H 0.0554 0.2545 0.3412 0.125 Uiso 1 1 calc R . .
C8 C 0.0924(5) 0.3774(3) 0.3954(3) 0.0835(13) Uani 1 1 d . . .
H8A H 0.1071 0.3456 0.4481 0.125 Uiso 1 1 calc R . .
H8B H -0.0052 0.3677 0.3950 0.125 Uiso 1 1 calc R . .
H8C H 0.1126 0.4362 0.3818 0.125 Uiso 1 1 calc R . .
C9 C 0.0216(3) 0.4738(2) 0.2289(2) 0.0466(8) Uani 1 1 d . . .
C10 C -0.1085(3) 0.4275(2) 0.2558(2) 0.0526(9) Uani 1 1 d . . .
C11 C -0.2358(3) 0.4646(2) 0.2571(2) 0.0514(9) Uani 1 1 d . . .
C12 C -0.2474(3) 0.5509(2) 0.2303(2) 0.0455(8) Uani 1 1 d . . .
C13 C -0.1168(4) 0.5960(2) 0.2014(2) 0.0493(9) Uani 1 1 d . . .
C14 C 0.0130(3) 0.5603(2) 0.2007(2) 0.0491(9) Uani 1 1 d . . .
C15 C -0.4733(4) 0.5970(2) 0.3219(2) 0.0552(9) Uani 1 1 d . . .
C16 C -0.3972(5) 0.6084(3) 0.3723(3) 0.0722(12) Uani 1 1 d . . .
C17 C -0.4600(7) 0.6144(3) 0.4449(3) 0.0979(16) Uani 1 1 d . . .
C18 C -0.6061(8) 0.6088(4) 0.4702(3) 0.1023(18) Uani 1 1 d . . .
C19 C -0.6865(6) 0.5959(3) 0.4234(3) 0.0927(16) Uani 1 1 d . . .
C20 C -0.6189(4) 0.5923(3) 0.3505(3) 0.0672(11) Uani 1 1 d . . .
C21 C -0.4113(3) 0.6767(2) 0.1601(2) 0.0483(9) Uani 1 1 d . . .
C22 C -0.4508(4) 0.6770(3) 0.0919(3) 0.0652(11) Uani 1 1 d . . .
C23 C -0.4704(5) 0.7479(3) 0.0294(3) 0.0769(12) Uani 1 1 d . . .
C24 C -0.4472(5) 0.8255(3) 0.0316(2) 0.0682(11) Uani 1 1 d . . .
C25 C -0.4068(4) 0.8293(2) 0.0958(3) 0.0601(10) Uani 1 1 d . . .
C26 C -0.3913(3) 0.7569(2) 0.1574(2) 0.0505(9) Uani 1 1 d . . .
C27 C -0.9836(5) -0.1440(3) 0.3399(3) 0.0957(17) Uani 1 1 d . . .
C28 C -0.8939(7) -0.2071(5) 0.3795(4) 0.183(4) Uani 1 1 d . . .
H28A H -0.9331 -0.2290 0.4367 0.274 Uiso 1 1 calc R . .
H28B H -0.7990 -0.1821 0.3675 0.274 Uiso 1 1 calc R . .
H28C H -0.8902 -0.2520 0.3605 0.274 Uiso 1 1 calc R . .
C29 C -1.1356(5) -0.1722(4) 0.3465(3) 0.1024(17) Uani 1 1 d . . .
H29A H -1.1802 -0.2056 0.4018 0.154 Uiso 1 1 calc R . .
H29B H -1.1341 -0.2052 0.3145 0.154 Uiso 1 1 calc R . .
H29C H -1.1888 -0.1238 0.3272 0.154 Uiso 1 1 calc R . .
C30 C -0.9981(7) -0.0797(5) 0.3867(4) 0.155(3) Uani 1 1 d . . .
H30A H -1.0395 -0.1100 0.4431 0.232 Uiso 1 1 calc R . .
H30B H -1.0584 -0.0360 0.3647 0.232 Uiso 1 1 calc R . .
H30C H -0.9050 -0.0551 0.3797 0.232 Uiso 1 1 calc R . .
C31 C -0.8925(5) -0.1090(3) 0.1518(3) 0.0818(14) Uani 1 1 d . . .
C32 C -0.8296(6) -0.1978(4) 0.1705(5) 0.155(3) Uani 1 1 d . . .
H32A H -0.8299 -0.2157 0.1272 0.233 Uiso 1 1 calc R . .
H32B H -0.8873 -0.2377 0.2199 0.233 Uiso 1 1 calc R . .
H32C H -0.7332 -0.1941 0.1757 0.233 Uiso 1 1 calc R . .
C33 C -1.0465(5) -0.1160(3) 0.1426(3) 0.0882(15) Uani 1 1 d . . .
H33A H -1.0447 -0.1321 0.0980 0.132 Uiso 1 1 calc R . .
H33B H -1.0874 -0.0627 0.1330 0.132 Uiso 1 1 calc R . .
H33C H -1.1033 -0.1578 0.1911 0.132 Uiso 1 1 calc R . .
C34 C -0.8054(8) -0.0431(6) 0.0793(3) 0.192(5) Uani 1 1 d . . .
H34A H -0.8071 -0.0551 0.0328 0.288 Uiso 1 1 calc R . .
H34B H -0.7085 -0.0415 0.0844 0.288 Uiso 1 1 calc R . .
H34C H -0.8437 0.0104 0.0732 0.288 Uiso 1 1 calc R . .
C35 C -0.7363(3) -0.0278(2) 0.2319(2) 0.0486(9) Uani 1 1 d . . .
C36 C -0.7210(4) 0.0562(2) 0.2199(2) 0.0538(9) Uani 1 1 d . . .
C37 C -0.5982(4) 0.0892(2) 0.2270(2) 0.0537(9) Uani 1 1 d . . .
C38 C -0.4833(4) 0.0433(2) 0.2479(2) 0.0503(9) Uani 1 1 d . . .
C39 C -0.4987(4) -0.0392(2) 0.2560(2) 0.0523(9) Uani 1 1 d . . .
C40 C -0.6188(4) -0.0733(2) 0.2482(2) 0.0532(9) Uani 1 1 d . . .
C41 C -0.3788(4) 0.1001(2) 0.3462(2) 0.0580(10) Uani 1 1 d . . .
C42 C -0.5085(4) 0.0951(3) 0.3990(3) 0.0651(11) Uani 1 1 d . . .
C43 C -0.5284(6) 0.1136(3) 0.4667(3) 0.0821(13) Uani 1 1 d . . .
C44 C -0.4149(7) 0.1385(4) 0.4854(3) 0.1071(19) Uani 1 1 d . . .
C45 C -0.2838(7) 0.1439(4) 0.4377(3) 0.113(2) Uani 1 1 d . . .
C46 C -0.2677(5) 0.1247(3) 0.3708(3) 0.0827(14) Uani 1 1 d . . .
C47 C -0.2671(4) 0.1637(2) 0.1861(2) 0.0527(9) Uani 1 1 d . . .
C48 C -0.1721(5) 0.1544(3) 0.1208(3) 0.0746(12) Uani 1 1 d . . .
C49 C -0.0906(5) 0.2196(3) 0.0564(3) 0.0825(13) Uani 1 1 d . . .
C50 C -0.1032(5) 0.2997(3) 0.0522(2) 0.0695(11) Uani 1 1 d . . .
C51 C -0.1967(4) 0.3132(2) 0.1136(2) 0.0574(10) Uani 1 1 d . . .
C52 C -0.2743(4) 0.2469(2) 0.1774(2) 0.0494(9) Uani 1 1 d . . .
B1 B -0.4057(4) 0.5892(3) 0.2351(3) 0.0495(10) Uani 1 1 d . . .
H2B H -0.479(3) 0.5410(18) 0.2258(17) 0.039(8) Uiso 1 1 d . . .
B2 B -0.3438(4) 0.0817(3) 0.2636(3) 0.0528(11) Uani 1 1 d . . .
H1B H -0.261(4) 0.036(2) 0.272(2) 0.063(10) Uiso 1 1 d . . .
H2A H 0.274(3) 0.4866(19) 0.2219(18) 0.048(9) Uiso 1 1 d . . .

loop_
_atom_site_aniso_label
_atom_site_aniso_U_11
_atom_site_aniso_U_22
_atom_site_aniso_U_33
_atom_site_aniso_U_23
_atom_site_aniso_U_13
_atom_site_aniso_U_12
P1 0.0344(5) 0.0446(5) 0.0578(6) -0.0198(4) -0.0099(4) 0.0021(4)
P2 0.0472(5) 0.0472(6) 0.0620(6) -0.0227(5) -0.0166(5) 0.0049(4)
F1 0.0510(12) 0.0412(13) 0.136(2) -0.0266(13) -0.0247(13) 0.0029(9)
F2 0.0405(11) 0.0517(13) 0.126(2) -0.0291(13) -0.0154(12) -0.0035(9)
F3 0.0499(12) 0.0423(13) 0.1078(18) -0.0235(12) -0.0117(12) 0.0041(9)
F4 0.0444(11) 0.0470(12) 0.0982(17) -0.0192(12) -0.0103(11) -0.0037(9)
F5 0.0842(19) 0.150(3) 0.101(2) -0.077(2) -0.0366(16) 0.0081(17)
F6 0.204(4) 0.209(4) 0.102(3) -0.097(3) -0.063(3) 0.030(3)
F7 0.227(4) 0.185(4) 0.074(2) -0.066(2) 0.013(2) 0.049(3)
F8 0.093(2) 0.153(3) 0.126(3) -0.050(2) 0.031(2) 0.0289(19)
F9 0.0530(14) 0.118(2) 0.119(2) -0.0600(19) -0.0144(15) 0.0167(13)
F10 0.161(3) 0.0830(18) 0.095(2) -0.0575(16) -0.0523(19) 0.0102(17)
F11 0.204(4) 0.124(3) 0.083(2) -0.0505(19) -0.073(2) 0.027(2)
F12 0.140(3) 0.0837(19) 0.0659(17) -0.0058(15) -0.0249(16) 0.0149(17)
F13 0.1103(19) 0.0517(15) 0.0874(18) -0.0228(13) -0.0190(15) -0.0019(13)
F14 0.0717(14) 0.0598(14) 0.0758(15) -0.0367(12) -0.0256(12) 0.0043(10)
F15 0.0706(14) 0.0516(14) 0.131(2) -0.0328(14) -0.0550(15) 0.0177(11)
F16 0.0725(14) 0.0431(13) 0.121(2) -0.0324(13) -0.0418(14) 0.0092(10)
F17 0.0606(13) 0.0609(14) 0.129(2) -0.0515(14) -0.0455(14) 0.0233(11)
F18 0.0659(13) 0.0506(13) 0.130(2) -0.0491(14) -0.0366(14) 0.0152(10)
F19 0.0640(15) 0.154(3) 0.096(2) -0.067(2) -0.0159(14) -0.0003(15)
F20 0.116(2) 0.169(3) 0.089(2) -0.066(2) 0.0003(19) 0.012(2)
F21 0.204(4) 0.225(4) 0.079(2) -0.083(3) -0.018(2) -0.051(3)
F22 0.155(3) 0.308(6) 0.090(2) -0.080(3) -0.031(2) -0.099(3)
F23 0.0689(17) 0.195(3) 0.0861(19) -0.050(2) -0.0241(15) -0.0295(18)
F24 0.179(3) 0.0786(19) 0.109(2) -0.0600(18) 0.006(2) 0.0106(18)
F25 0.196(4) 0.134(3) 0.086(2) -0.059(2) 0.040(2) 0.008(2)
F26 0.115(2) 0.095(2) 0.0633(16) -0.0074(15) -0.0084(15) -0.0127(16)
F27 0.1106(19) 0.0523(15) 0.0880(18) -0.0220(13) -0.0248(15) 0.0041(13)
F28 0.0684(13) 0.0634(14) 0.0736(15) -0.0353(12) -0.0101(12) 0.0146(11)
C1 0.048(2) 0.059(2) 0.060(2) -0.027(2) -0.0141(18) 0.0115(17)
C2 0.094(3) 0.097(4) 0.061(3) -0.031(3) -0.021(2) 0.030(3)
C3 0.074(3) 0.097(4) 0.111(4) -0.067(3) -0.034(3) 0.009(2)
C4 0.056(2) 0.080(3) 0.085(3) -0.046(3) -0.014(2) 0.017(2)
C5 0.0439(19) 0.057(2) 0.058(2) -0.0145(19) -0.0091(18) 0.0039(16)
C6 0.058(2) 0.080(3) 0.068(3) -0.018(2) -0.020(2) 0.003(2)
C7 0.076(3) 0.056(3) 0.098(3) -0.002(2) -0.030(3) -0.001(2)
C8 0.071(3) 0.107(4) 0.057(3) -0.023(3) -0.002(2) 0.012(2)
C9 0.0386(18) 0.044(2) 0.058(2) -0.0213(17) -0.0115(16) 0.0056(15)
C10 0.043(2) 0.040(2) 0.076(3) -0.0232(19) -0.0143(18) 0.0012(16)
C11 0.0354(18) 0.050(2) 0.068(2) -0.0247(19) -0.0080(17) -0.0047(16)
C12 0.0413(19) 0.045(2) 0.054(2) -0.0245(17) -0.0091(16) 0.0032(15)
C13 0.050(2) 0.037(2) 0.062(2) -0.0225(17) -0.0103(17) 0.0030(15)
C14 0.0369(18) 0.048(2) 0.063(2) -0.0246(18) -0.0063(16) -0.0038(16)
C15 0.059(2) 0.051(2) 0.055(2) -0.0219(19) -0.0114(19) 0.0113(17)
C16 0.078(3) 0.076(3) 0.065(3) -0.031(2) -0.013(2) 0.009(2)
C17 0.138(5) 0.104(4) 0.069(3) -0.045(3) -0.036(4) 0.021(3)
C18 0.128(5) 0.101(4) 0.067(4) -0.039(3) 0.007(4) 0.025(3)
C19 0.086(4) 0.084(3) 0.086(4) -0.029(3) 0.013(3) 0.025(3)
C20 0.062(3) 0.065(3) 0.068(3) -0.026(2) -0.003(2) 0.012(2)
C21 0.0401(18) 0.055(2) 0.059(2) -0.0332(19) -0.0099(17) 0.0104(15)
C22 0.079(3) 0.062(3) 0.070(3) -0.041(2) -0.021(2) 0.012(2)
C23 0.102(3) 0.087(4) 0.054(3) -0.036(3) -0.029(2) 0.012(3)
C24 0.080(3) 0.064(3) 0.051(3) -0.014(2) -0.012(2) 0.015(2)
C25 0.058(2) 0.051(2) 0.067(3) -0.024(2) -0.004(2) 0.0061(18)
C26 0.0412(19) 0.061(3) 0.056(2) -0.031(2) -0.0108(17) 0.0058(16)
C27 0.051(2) 0.095(4) 0.096(4) 0.003(3) -0.002(2) 0.013(2)
C28 0.115(5) 0.198(8) 0.114(5) 0.066(5) -0.016(4) 0.006(5)
C29 0.068(3) 0.115(4) 0.099(4) -0.025(3) 0.003(3) -0.022(3)
C30 0.126(6) 0.247(9) 0.106(5) -0.093(6) -0.009(4) -0.001(5)
C31 0.066(3) 0.104(4) 0.101(4) -0.067(3) -0.021(3) -0.007(2)
C32 0.106(4) 0.189(7) 0.293(10) -0.197(8) -0.104(6) 0.077(4)
C33 0.083(3) 0.095(4) 0.121(4) -0.066(3) -0.048(3) 0.010(3)
C34 0.165(7) 0.333(12) 0.075(4) -0.090(6) 0.015(4) -0.142(8)
C35 0.050(2) 0.046(2) 0.054(2) -0.0232(18) -0.0156(17) 0.0058(16)
C36 0.053(2) 0.049(2) 0.066(3) -0.0229(19) -0.0251(19) 0.0119(17)
C37 0.060(2) 0.039(2) 0.066(3) -0.0214(18) -0.0216(19) 0.0053(17)
C38 0.052(2) 0.051(2) 0.053(2) -0.0239(18) -0.0151(17) 0.0064(17)
C39 0.052(2) 0.052(2) 0.065(2) -0.0302(19) -0.0228(18) 0.0147(17)
C40 0.055(2) 0.044(2) 0.070(3) -0.0302(19) -0.0185(19) 0.0056(17)
C41 0.060(2) 0.053(2) 0.060(2) -0.0151(19) -0.024(2) -0.0064(18)
C42 0.064(3) 0.072(3) 0.063(3) -0.026(2) -0.020(2) 0.000(2)
C43 0.089(3) 0.089(4) 0.060(3) -0.024(3) -0.009(3) -0.005(3)
C44 0.134(5) 0.137(5) 0.050(3) -0.039(3) -0.013(3) -0.035(4)
C45 0.110(4) 0.173(6) 0.061(3) -0.044(4) -0.028(3) -0.053(4)
C46 0.067(3) 0.112(4) 0.062(3) -0.024(3) -0.014(2) -0.024(3)
C47 0.053(2) 0.055(2) 0.063(2) -0.031(2) -0.0225(19) 0.0048(17)
C48 0.102(3) 0.064(3) 0.071(3) -0.042(3) -0.019(3) 0.011(2)
C49 0.103(4) 0.089(4) 0.053(3) -0.033(3) -0.002(3) 0.004(3)
C50 0.082(3) 0.066(3) 0.050(3) -0.010(2) -0.015(2) -0.009(2)
C51 0.067(2) 0.051(2) 0.060(3) -0.021(2) -0.027(2) 0.0060(19)
C52 0.049(2) 0.056(2) 0.054(2) -0.028(2) -0.0201(18) 0.0109(17)
B1 0.039(2) 0.050(2) 0.063(3) -0.027(2) -0.010(2) 0.0046(18)
B2 0.052(2) 0.051(3) 0.065(3) -0.028(2) -0.021(2) 0.008(2)

loop_
_atom_type_symbol
_atom_type_description
_atom_type_scat_dispersion_real
_atom_type_scat_dispersion_imag
_atom_type_scat_source
C C 0.0033 0.0016 'International Tables Vol C Tables 4.2.6.8 and 6.1.1.4'
H H 0.0000 0.0000 'International Tables Vol C Tables 4.2.6.8 and 6.1.1.4'
B B 0.0013 0.0007 'International Tables Vol C Tables 4.2.6.8 and 6.1.1.4'
F F 0.0171 0.0103 'International Tables Vol C Tables 4.2.6.8 and 6.1.1.4'
P P 0.1023 0.0942 'International Tables Vol C Tables 4.2.6.8 and 6.1.1.4'

loop_
_geom_angle_atom_site_label_1
_geom_angle_atom_site_label_2
_geom_angle_atom_site_label_3
_geom_angle
_geom_angle_site_symmetry_1
_geom_angle_site_symmetry_3
_geom_angle_publ_flag
C9 P1 C1 110.37(16) . . ?
C9 P1 C5 112.54(16) . . ?
C1 P1 C5 120.07(17) . . ?
C35 P2 C27 108.8(2) . . ?
C35 P2 C31 112.63(18) . . ?
C27 P2 C31 121.7(3) . . ?
C4 C1 C3 111.0(3) . . ?
C4 C1 C2 109.7(3) . . ?
C3 C1 C2 109.6(4) . . ?
C4 C1 P1 107.9(3) . . ?
C3 C1 P1 112.4(3) . . ?
C2 C1 P1 106.1(2) . . ?
C8 C5 C6 108.4(3) . . ?
C8 C5 C7 111.7(3) . . ?
C6 C5 C7 108.5(3) . . ?
C8 C5 P1 107.3(3) . . ?
C6 C5 P1 106.7(3) . . ?
C7 C5 P1 114.0(3) . . ?
C10 C9 C14 114.9(3) . . ?
C10 C9 P1 124.0(3) . . ?
C14 C9 P1 121.1(2) . . ?
F1 C10 C11 119.3(3) . . ?
F1 C10 C9 118.5(3) . . ?
C11 C10 C9 122.2(3) . . ?
F2 C11 C10 115.8(3) . . ?
F2 C11 C12 120.1(3) . . ?
C10 C11 C12 124.0(3) . . ?
C13 C12 C11 113.0(3) . . ?
C13 C12 B1 126.7(3) . . ?
C11 C12 B1 120.2(3) . . ?
F3 C13 C12 119.6(3) . . ?
F3 C13 C14 116.2(3) . . ?
C12 C13 C14 124.2(3) . . ?
F4 C14 C13 118.8(3) . . ?
F4 C14 C9 119.6(3) . . ?
C13 C14 C9 121.6(3) . . ?
C20 C15 C16 113.6(4) . . ?
C20 C15 B1 120.0(4) . . ?
C16 C15 B1 126.3(3) . . ?
F5 C16 C15 120.5(4) . . ?
F5 C16 C17 115.7(4) . . ?
C15 C16 C17 123.8(5) . . ?
F6 C17 C18 120.3(5) . . ?
F6 C17 C16 120.1(6) . . ?
C18 C17 C16 119.6(5) . . ?
F7 C18 C19 121.6(6) . . ?
F7 C18 C17 119.4(7) . . ?
C19 C18 C17 119.0(5) . . ?
F8 C19 C18 120.3(5) . . ?
F8 C19 C20 120.6(6) . . ?
C18 C19 C20 119.2(5) . . ?
F9 C20 C15 119.9(4) . . ?
F9 C20 C19 115.4(4) . . ?
C15 C20 C19 124.7(5) . . ?
C26 C21 C22 112.2(3) . . ?
C26 C21 B1 126.4(3) . . ?
C22 C21 B1 121.1(3) . . ?
F10 C22 C23 115.6(4) . . ?
F10 C22 C21 119.6(4) . . ?
C23 C22 C21 124.8(4) . . ?
F11 C23 C22 121.1(4) . . ?
F11 C23 C24 120.0(4) . . ?
C22 C23 C24 119.0(4) . . ?
F12 C24 C25 121.0(4) . . ?
F12 C24 C23 119.9(4) . . ?
C25 C24 C23 119.0(4) . . ?
F13 C25 C24 119.3(4) . . ?
F13 C25 C26 120.9(4) . . ?
C24 C25 C26 119.8(4) . . ?
F14 C26 C25 116.2(3) . . ?
F14 C26 C21 118.6(3) . . ?
C25 C26 C21 125.2(4) . . ?
C28 C27 C29 117.8(5) . . ?
C28 C27 C30 103.9(6) . . ?
C29 C27 C30 105.7(4) . . ?
C28 C27 P2 115.8(4) . . ?
C29 C27 P2 109.3(4) . . ?
C30 C27 P2 102.4(4) . . ?
C34 C31 C33 110.2(5) . . ?
C34 C31 C32 112.9(6) . . ?
C33 C31 C32 108.6(4) . . ?
C34 C31 P2 106.9(3) . . ?
C33 C31 P2 107.2(3) . . ?
C32 C31 P2 110.9(4) . . ?
C40 C35 C36 115.1(3) . . ?
C40 C35 P2 123.2(3) . . ?
C36 C35 P2 121.4(3) . . ?
F15 C36 C37 119.3(3) . . ?
F15 C36 C35 119.8(3) . . ?
C37 C36 C35 120.9(3) . . ?
F16 C37 C36 116.5(3) . . ?
F16 C37 C38 118.9(3) . . ?
C36 C37 C38 124.5(3) . . ?
C39 C38 C37 113.3(3) . . ?
C39 C38 B2 122.8(3) . . ?
C37 C38 B2 123.9(3) . . ?
F17 C39 C40 116.5(3) . . ?
F17 C39 C38 120.2(3) . . ?
C40 C39 C38 123.3(3) . . ?
F18 C40 C39 118.5(3) . . ?
F18 C40 C35 118.8(3) . . ?
C39 C40 C35 122.7(3) . . ?
C42 C41 C46 111.1(4) . . ?
C42 C41 B2 129.4(3) . . ?
C46 C41 B2 119.5(4) . . ?
F19 C42 C43 114.0(4) . . ?
F19 C42 C41 120.6(4) . . ?
C43 C42 C41 125.4(4) . . ?
F20 C43 C44 119.7(5) . . ?
F20 C43 C42 120.7(4) . . ?
C44 C43 C42 119.5(5) . . ?
C43 C44 C45 119.0(5) . . ?
C43 C44 F21 120.4(6) . . ?
C45 C44 F21 120.6(5) . . ?
C44 C45 F22 120.1(5) . . ?
C44 C45 C46 120.0(5) . . ?
F22 C45 C46 119.9(5) . . ?
F23 C46 C45 117.0(4) . . ?
F23 C46 C41 118.1(4) . . ?
C45 C46 C41 124.9(4) . . ?
C52 C47 C48 112.3(3) . . ?
C52 C47 B2 127.3(3) . . ?
C48 C47 B2 120.2(3) . . ?
F24 C48 C49 116.9(4) . . ?
F24 C48 C47 118.8(4) . . ?
C49 C48 C47 124.3(4) . . ?
F25 C49 C50 120.4(4) . . ?
F25 C49 C48 119.6(4) . . ?
C50 C49 C48 120.0(4) . . ?
F26 C50 C49 120.4(4) . . ?
F26 C50 C51 121.1(4) . . ?
C49 C50 C51 118.4(4) . . ?
F27 C51 C52 120.9(4) . . ?
F27 C51 C50 119.0(4) . . ?
C52 C51 C50 120.1(4) . . ?
F28 C52 C51 115.5(3) . . ?
F28 C52 C47 119.7(3) . . ?
C51 C52 C47 124.8(3) . . ?
C21 B1 C15 111.3(3) . . ?
C21 B1 C12 114.0(3) . . ?
C15 B1 C12 112.7(3) . . ?
C47 B2 C41 111.7(3) . . ?
C47 B2 C38 111.4(3) . . ?
C41 B2 C38 113.6(3) . . ?

loop_
_geom_bond_atom_site_label_1
_geom_bond_atom_site_label_2
_geom_bond_distance
_geom_bond_site_symmetry_2
_geom_bond_publ_flag
P1 C9 1.793(3) . ?
P1 C1 1.840(4) . ?
P1 C5 1.846(4) . ?
P2 C35 1.791(3) . ?
P2 C27 1.829(5) . ?
P2 C31 1.834(4) . ?
F1 C10 1.348(4) . ?
F2 C11 1.344(4) . ?
F3 C13 1.349(4) . ?
F4 C14 1.348(4) . ?
F5 C16 1.343(5) . ?
F6 C17 1.337(6) . ?
F7 C18 1.347(6) . ?
F8 C19 1.355(6) . ?
F9 C20 1.361(5) . ?
F10 C22 1.357(4) . ?
F11 C23 1.340(5) . ?
F12 C24 1.337(5) . ?
F13 C25 1.351(4) . ?
F14 C26 1.361(4) . ?
F15 C36 1.345(4) . ?
F16 C37 1.355(4) . ?
F17 C39 1.339(4) . ?
F18 C40 1.348(4) . ?
F19 C42 1.357(5) . ?
F20 C43 1.336(5) . ?
F21 C44 1.348(5) . ?
F22 C45 1.345(5) . ?
F23 C46 1.355(5) . ?
F24 C48 1.355(5) . ?
F25 C49 1.354(5) . ?
F26 C50 1.333(5) . ?
F27 C51 1.346(4) . ?
F28 C52 1.347(4) . ?
C1 C4 1.524(5) . ?
C1 C3 1.531(5) . ?
C1 C2 1.533(6) . ?
C5 C8 1.535(5) . ?
C5 C6 1.539(5) . ?
C5 C7 1.541(5) . ?
C9 C10 1.382(4) . ?
C9 C14 1.386(5) . ?
C10 C11 1.367(5) . ?
C11 C12 1.387(5) . ?
C12 C13 1.376(5) . ?
C12 B1 1.642(5) . ?
C13 C14 1.379(5) . ?
C15 C20 1.372(5) . ?
C15 C16 1.378(6) . ?
C15 B1 1.641(6) . ?
C16 C17 1.381(6) . ?
C17 C18 1.369(8) . ?
C18 C19 1.363(8) . ?
C19 C20 1.377(6) . ?
C21 C26 1.380(5) . ?
C21 C22 1.394(5) . ?
C21 B1 1.624(6) . ?
C22 C23 1.370(6) . ?
C23 C24 1.377(6) . ?
C24 C25 1.354(6) . ?
C25 C26 1.365(5) . ?
C27 C28 1.449(8) . ?
C27 C29 1.516(6) . ?
C27 C30 1.630(8) . ?
C31 C34 1.469(8) . ?
C31 C33 1.543(6) . ?
C31 C32 1.573(7) . ?
C35 C40 1.384(5) . ?
C35 C36 1.384(5) . ?
C36 C37 1.378(5) . ?
C37 C38 1.385(5) . ?
C38 C39 1.379(5) . ?
C38 B2 1.640(5) . ?
C39 C40 1.370(5) . ?
C41 C42 1.378(5) . ?
C41 C46 1.387(5) . ?
C41 B2 1.632(6) . ?
C42 C43 1.375(6) . ?
C43 C44 1.343(7) . ?
C44 C45 1.345(8) . ?
C45 C46 1.370(7) . ?
C47 C52 1.383(5) . ?
C47 C48 1.396(5) . ?
C47 B2 1.618(6) . ?
C48 C49 1.375(6) . ?
C49 C50 1.357(6) . ?
C50 C51 1.368(6) . ?
C51 C52 1.365(5) . ?
